data_4312941
loop_
_publ_author_name
'Albert Figuerola'
'Carmen Diaz'
'Joan Ribas'
'Vassilis Tangoulis'
'Jaume Granell'
'Francesc Lloret'
'Jos\'e Mah\'ia'
'Miguel Maestro'

_publ_section_title
;
 Synthesis and Characterization of Heterodinuclear Ln3+-Fe3+ and Ln3+-Co3+
 Complexes, Bridged by Cyanide Ligand (Ln3+= Lanthanide Ions). Nature of
 the Magnetic Interaction in the Ln3+-Fe3+ Complexes
;
_journal_name_full 'Inorganic Chemistry'
_journal_page_first 641
_journal_page_last 649
_journal_paper_doi 10.1021/ic025669g
_journal_volume 42
_journal_year 2003
_chemical_formula_sum 'C18 H37 Co N10 O8.5 Yb'
_chemical_formula_weight 761.55
_chemical_name_systematic
; 
 ? 
;
_space_group_IT_number 14
_symmetry_cell_setting monoclinic
_symmetry_space_group_name_Hall '-P 2ybc'
_symmetry_space_group_name_H-M 'P 1 21/c 1'
_atom_sites_solution_hydrogens geom
_atom_sites_solution_primary direct
_atom_sites_solution_secondary difmap
_audit_creation_method SHELXL-97
_cell_angle_alpha 90.00
_cell_angle_beta 96.8110(10)
_cell_angle_gamma 90.00
_cell_formula_units_Z 4
_cell_length_a 13.83570(10)
_cell_length_b 8.812
_cell_length_c 24.5879(3)
_cell_measurement_temperature 173(2)
_cell_volume 2976.61(4)
_computing_cell_refinement 'Bruker SMART'
_computing_data_collection 'Bruker SMART'
_computing_data_reduction 'Bruker SAINT'
_computing_molecular_graphics 'Bruker SHELXTL'
_computing_publication_material 'Bruker SHELXTL'
_computing_structure_refinement 'SHELXL-97 (Sheldrick, 1997)'
_computing_structure_solution 'SHELXS-97 (Sheldrick, 1990)'
_diffrn_ambient_temperature 173(2)
_diffrn_measured_fraction_theta_full 0.991
_diffrn_measured_fraction_theta_max 0.991
_diffrn_measurement_device_type 'CCD area detector'
_diffrn_measurement_method 'phi and omega scans'
_diffrn_radiation_monochromator graphite
_diffrn_radiation_source 'fine-focus sealed tube'
_diffrn_radiation_type MoK\a
_diffrn_radiation_wavelength 0.71073
_diffrn_reflns_av_R_equivalents 0.0414
_diffrn_reflns_av_sigmaI/netI 0.0500
_diffrn_reflns_limit_h_max 18
_diffrn_reflns_limit_h_min -13
_diffrn_reflns_limit_k_max 11
_diffrn_reflns_limit_k_min -10
_diffrn_reflns_limit_l_max 31
_diffrn_reflns_limit_l_min -32
_diffrn_reflns_number 19416
_diffrn_reflns_theta_full 28.27
_diffrn_reflns_theta_max 28.27
_diffrn_reflns_theta_min 1.48
_diffrn_standards_decay_% 0.06
_exptl_absorpt_coefficient_mu 3.738
_exptl_absorpt_correction_T_max 1.000
_exptl_absorpt_correction_T_min 0.503
_exptl_absorpt_correction_type empirical
_exptl_absorpt_process_details Sadabs
_exptl_crystal_colour Colourless
_exptl_crystal_density_diffrn 1.699
_exptl_crystal_density_method 'not measured'
_exptl_crystal_description Block
_exptl_crystal_F_000 1520
_exptl_crystal_size_max 0.50
_exptl_crystal_size_mid 0.45
_exptl_crystal_size_min 0.35
_refine_diff_density_max 1.583
_refine_diff_density_min -2.676
_refine_diff_density_rms 0.162
_refine_ls_extinction_method none
_refine_ls_goodness_of_fit_ref 1.144
_refine_ls_hydrogen_treatment mixed
_refine_ls_matrix_type full
_refine_ls_number_parameters 360
_refine_ls_number_reflns 7317
_refine_ls_number_restraints 0
_refine_ls_restrained_S_all 1.144
_refine_ls_R_factor_all 0.0432
_refine_ls_R_factor_gt 0.0388
_refine_ls_shift/su_max 0.001
_refine_ls_shift/su_mean 0.000
_refine_ls_structure_factor_coef Fsqd
_refine_ls_weighting_details 'calc w=1/[\s^2^(Fo^2^)+(0.0332P)^2^+9.1711P] where P=(Fo^2^+2Fc^2^)/3'
_refine_ls_weighting_scheme calc
_refine_ls_wR_factor_gt 0.0932
_refine_ls_wR_factor_ref 0.0951
_reflns_number_gt 6769
_reflns_number_total 7317
_reflns_threshold_expression >2sigma(I)
_cod_data_source_file ic025669g-2_s2_3.cif
_cod_data_source_block complex3[Yb-Co]
_cod_depositor_comments
;
The following automatic conversions were performed:

'_symmetry_cell_setting' value 'Monoclinic' changed to 'monoclinic'
according to the built-in table from CIF Core dictionary named
'cif_core.dic' version 2.4.1 from 2010-06-29.

Automatic conversion script
Id: cif_fix_values 1646 2011-03-28 12:23:43Z adriana 
;
_cod_original_cell_volume 2976.54(4)
_cod_original_formula_sum 'C18 H37 Co N10 O8.50 Yb'
_cod_database_code 4312941

loop_
_symmetry_equiv_pos_as_xyz
'x, y, z'
'-x, y+1/2, -z+1/2'
'-x, -y, -z'
'x, -y-1/2, z-1/2'

loop_
_atom_site_label
_atom_site_type_symbol
_atom_site_fract_x
_atom_site_fract_y
_atom_site_fract_z
_atom_site_U_iso_or_equiv
_atom_site_adp_type
_atom_site_occupancy
_atom_site_symmetry_multiplicity
_atom_site_calc_flag
_atom_site_refinement_flags
_atom_site_disorder_assembly
_atom_site_disorder_group
Yb1 Yb 0.259784(11) 0.90666(2) 0.150591(7) 0.01025(6) Uani 1 1 d . . .
Co1 Co 0.25625(4) 1.22552(6) 0.33560(2) 0.00899(11) Uani 1 1 d . . .
O1 O 0.1609(2) 0.7292(4) 0.18693(14) 0.0191(7) Uani 1 1 d . . .
H1A H 0.1843 0.6572 0.2096 0.029 Uiso 1 1 d R . .
H1B H 0.1020 0.7388 0.1887 0.029 Uiso 1 1 d R . .
O2 O 0.3533(2) 0.7085(4) 0.19322(14) 0.0218(7) Uani 1 1 d . . .
H2A H 0.3368 0.6421 0.2126 0.033 Uiso 1 1 d R . .
H2B H 0.4122 0.6811 0.1856 0.033 Uiso 1 1 d R . .
O3 O 0.3536(2) 0.8163(4) 0.08561(13) 0.0206(7) Uani 1 1 d . . .
H3A H 0.4132 0.7785 0.0937 0.031 Uiso 1 1 d R . .
H3B H 0.3387 0.7974 0.0503 0.031 Uiso 1 1 d R . .
O4 O 0.3292(3) 0.7683(4) -0.02032(13) 0.0249(7) Uani 1 1 d . . .
H4A H 0.2989 0.6953 -0.0337 0.037 Uiso 1 1 d R . .
H4B H 0.3103 0.8544 -0.0371 0.037 Uiso 1 1 d R . .
O5 O 0.4134(2) 1.0063(4) 0.17480(14) 0.0222(7) Uani 1 1 d . . .
O6 O 0.1594(2) 0.8267(4) 0.07409(13) 0.0236(7) Uani 1 1 d . . .
O7 O 0.1111(2) 1.0316(4) 0.15408(13) 0.0191(6) Uani 1 1 d . . .
O8 O 0.2657(2) 1.1260(4) 0.09862(15) 0.0241(7) Uani 1 1 d . . .
O9 O 0.2552(5) 0.5701(9) 0.1493(3) 0.0286(17) Uani 0.50 1 d P . .
H9A H 0.2546 0.5212 0.1791 0.034 Uiso 0.50 1 d PR . .
H9B H 0.2547 0.5225 0.1192 0.034 Uiso 0.50 1 d PR . .
N1 N 0.2610(3) 1.0074(4) 0.24066(15) 0.0162(7) Uani 1 1 d . . .
N2 N 0.2684(4) 1.4552(5) 0.4289(2) 0.0322(10) Uani 1 1 d . . .
N3 N 0.2686(3) 1.4836(5) 0.25350(17) 0.0230(9) Uani 1 1 d . . .
N4 N 0.2319(3) 0.9713(5) 0.41695(18) 0.0269(9) Uani 1 1 d . . .
N5 N 0.0356(3) 1.2431(5) 0.31300(17) 0.0198(8) Uani 1 1 d . . .
N6 N 0.4754(3) 1.1836(5) 0.35887(18) 0.0233(9) Uani 1 1 d . . .
N7 N 0.5197(3) 1.2007(4) 0.17360(16) 0.0179(8) Uani 1 1 d . . .
N8 N 0.0206(3) 0.7784(6) 0.01935(18) 0.0336(11) Uani 1 1 d . . .
N9 N 0.0120(3) 1.2268(5) 0.17092(17) 0.0194(8) Uani 1 1 d . . .
N10 N 0.3406(3) 1.3044(6) 0.0521(2) 0.0371(12) Uani 1 1 d . . .
C1 C 0.2572(3) 1.0863(5) 0.27740(17) 0.0137(8) Uani 1 1 d . . .
C2 C 0.2612(3) 1.3682(5) 0.39338(19) 0.0173(9) Uani 1 1 d . . .
C3 C 0.2662(3) 1.3856(5) 0.28486(18) 0.0147(8) Uani 1 1 d . . .
C4 C 0.2414(3) 1.0658(5) 0.38617(18) 0.0158(8) Uani 1 1 d . . .
C5 C 0.1188(3) 1.2381(5) 0.32166(17) 0.0130(8) Uani 1 1 d . . .
C6 C 0.3930(3) 1.2019(5) 0.34983(17) 0.0141(8) Uani 1 1 d . . .
C7 C 0.4907(3) 1.0597(5) 0.16230(18) 0.0173(9) Uani 1 1 d . . .
H7A H 0.5314 0.9961 0.1436 0.021 Uiso 1 1 calc R . .
C8 C 0.0717(4) 0.7966(8) 0.0670(2) 0.0334(13) Uani 1 1 d . . .
H8A H 0.0389 0.7860 0.0986 0.040 Uiso 1 1 calc R . .
C9 C 0.0971(3) 1.1665(6) 0.1656(2) 0.0213(9) Uani 1 1 d . . .
H9C H 0.1524 1.2311 0.1711 0.026 Uiso 1 1 calc R . .
C10 C 0.3245(4) 1.1649(6) 0.0667(2) 0.0273(11) Uani 1 1 d . . .
H10A H 0.3607 1.0868 0.0518 0.033 Uiso 1 1 calc R . .
C11 C 0.4616(4) 1.3042(6) 0.2017(2) 0.0317(12) Uani 1 1 d . . .
H11A H 0.4107 1.2474 0.2175 0.048 Uiso 1 1 calc R . .
H11B H 0.4314 1.3796 0.1757 0.048 Uiso 1 1 calc R . .
H11C H 0.5032 1.3558 0.2311 0.048 Uiso 1 1 calc R . .
C12 C 0.6114(4) 1.2569(6) 0.1566(2) 0.0292(12) Uani 1 1 d . . .
H12A H 0.6415 1.1770 0.1366 0.044 Uiso 1 1 calc R . .
H12B H 0.6557 1.2856 0.1891 0.044 Uiso 1 1 calc R . .
H12C H 0.5982 1.3457 0.1329 0.044 Uiso 1 1 calc R . .
C13 C 0.0640(5) 0.8035(12) -0.0306(3) 0.066(3) Uani 1 1 d . . .
H13A H 0.1239 0.8626 -0.0224 0.100 Uiso 1 1 calc R . .
H13B H 0.0182 0.8593 -0.0568 0.100 Uiso 1 1 calc R . .
H13C H 0.0792 0.7055 -0.0465 0.100 Uiso 1 1 calc R . .
C14 C -0.0825(5) 0.7397(13) 0.0137(3) 0.075(3) Uani 1 1 d . . .
H14A H -0.1082 0.7562 0.0487 0.112 Uiso 1 1 calc R . .
H14B H -0.0909 0.6330 0.0030 0.112 Uiso 1 1 calc R . .
H14C H -0.1179 0.8041 -0.0145 0.112 Uiso 1 1 calc R . .
C15 C 0.0014(4) 1.3876(6) 0.1822(3) 0.0342(13) Uani 1 1 d . . .
H15A H 0.0655 1.4363 0.1860 0.051 Uiso 1 1 calc R . .
H15B H -0.0281 1.4000 0.2163 0.051 Uiso 1 1 calc R . .
H15C H -0.0405 1.4349 0.1520 0.051 Uiso 1 1 calc R . .
C16 C -0.0756(4) 1.1336(7) 0.1683(3) 0.0366(14) Uani 1 1 d . . .
H16A H -0.0615 1.0317 0.1554 0.055 Uiso 1 1 calc R . .
H16B H -0.1273 1.1799 0.1430 0.055 Uiso 1 1 calc R . .
H16C H -0.0969 1.1267 0.2049 0.055 Uiso 1 1 calc R . .
C17 C 0.4144(5) 1.3374(12) 0.0149(4) 0.076(3) Uani 1 1 d . . .
H17A H 0.4392 1.2418 0.0015 0.114 Uiso 1 1 calc R . .
H17B H 0.4683 1.3946 0.0347 0.114 Uiso 1 1 calc R . .
H17C H 0.3848 1.3975 -0.0163 0.114 Uiso 1 1 calc R . .
C18 C 0.2904(7) 1.4305(7) 0.0725(3) 0.062(2) Uani 1 1 d . . .
H18A H 0.2472 1.3940 0.0985 0.094 Uiso 1 1 calc R . .
H18B H 0.2519 1.4821 0.0419 0.094 Uiso 1 1 calc R . .
H18C H 0.3379 1.5016 0.0910 0.094 Uiso 1 1 calc R . .

loop_
_atom_site_aniso_label
_atom_site_aniso_U_11
_atom_site_aniso_U_22
_atom_site_aniso_U_33
_atom_site_aniso_U_23
_atom_site_aniso_U_13
_atom_site_aniso_U_12
Yb1 0.00926(9) 0.00757(10) 0.01315(10) 0.00008(6) -0.00193(6) -0.00055(6)
Co1 0.0064(2) 0.0080(3) 0.0120(2) -0.0004(2) -0.00097(18) -0.00030(19)
O1 0.0071(13) 0.0190(17) 0.0305(18) 0.0101(14) -0.0001(12) 0.0000(12)
O2 0.0119(14) 0.0205(18) 0.0343(19) 0.0135(14) 0.0079(13) 0.0025(12)
O3 0.0174(15) 0.0275(19) 0.0156(15) -0.0033(13) -0.0034(12) 0.0079(13)
O4 0.0363(19) 0.0195(18) 0.0170(16) -0.0010(13) -0.0045(14) 0.0012(15)
O5 0.0177(15) 0.0221(18) 0.0253(17) -0.0011(13) -0.0038(12) -0.0112(13)
O6 0.0141(14) 0.037(2) 0.0177(16) -0.0048(14) -0.0054(12) -0.0044(14)
O7 0.0159(14) 0.0137(16) 0.0266(17) 0.0007(13) -0.0022(12) 0.0051(12)
O8 0.0252(17) 0.0170(18) 0.0298(19) 0.0089(14) 0.0027(14) -0.0013(13)
O9 0.033(4) 0.036(5) 0.018(3) -0.008(3) 0.007(3) -0.010(3)
N1 0.0136(16) 0.018(2) 0.0167(18) -0.0025(14) -0.0023(13) 0.0039(14)
N2 0.043(3) 0.021(2) 0.033(2) -0.0116(19) 0.003(2) -0.001(2)
N3 0.025(2) 0.017(2) 0.028(2) 0.0088(17) 0.0055(16) 0.0016(16)
N4 0.034(2) 0.019(2) 0.027(2) 0.0072(18) 0.0042(18) -0.0003(18)
N5 0.0114(16) 0.017(2) 0.030(2) -0.0002(16) 0.0004(15) 0.0001(14)
N6 0.0129(17) 0.026(2) 0.030(2) -0.0026(17) -0.0006(15) -0.0029(15)
N7 0.0170(17) 0.015(2) 0.0207(19) 0.0001(15) -0.0002(14) -0.0041(14)
N8 0.0142(18) 0.062(3) 0.023(2) -0.009(2) -0.0055(16) -0.005(2)
N9 0.0182(18) 0.0141(19) 0.025(2) 0.0003(15) -0.0022(15) 0.0048(15)
N10 0.034(2) 0.030(3) 0.043(3) 0.024(2) -0.013(2) -0.019(2)
C1 0.0092(17) 0.014(2) 0.017(2) 0.0029(16) -0.0009(14) 0.0016(15)
C2 0.018(2) 0.013(2) 0.021(2) 0.0000(17) 0.0012(17) -0.0004(16)
C3 0.0102(17) 0.012(2) 0.021(2) -0.0023(16) 0.0003(15) 0.0004(15)
C4 0.0142(19) 0.016(2) 0.018(2) -0.0010(16) 0.0014(15) 0.0018(16)
C5 0.0146(18) 0.0075(19) 0.018(2) -0.0003(15) 0.0043(15) -0.0013(15)
C6 0.0133(18) 0.013(2) 0.016(2) -0.0011(15) -0.0001(15) -0.0028(15)
C7 0.017(2) 0.014(2) 0.020(2) -0.0002(16) -0.0008(16) -0.0017(16)
C8 0.023(2) 0.057(4) 0.020(2) -0.006(2) 0.0025(19) -0.008(2)
C9 0.014(2) 0.020(2) 0.028(2) -0.0015(19) -0.0045(17) 0.0039(17)
C10 0.025(2) 0.024(3) 0.031(3) 0.012(2) -0.005(2) 0.001(2)
C11 0.032(3) 0.025(3) 0.038(3) -0.010(2) 0.005(2) 0.005(2)
C12 0.028(3) 0.028(3) 0.033(3) -0.003(2) 0.007(2) -0.015(2)
C13 0.035(3) 0.135(9) 0.028(3) -0.009(4) 0.000(3) -0.003(4)
C14 0.025(3) 0.149(10) 0.048(4) -0.025(5) -0.003(3) -0.030(4)
C15 0.036(3) 0.014(3) 0.050(4) -0.006(2) -0.006(3) 0.011(2)
C16 0.024(3) 0.027(3) 0.061(4) 0.001(3) 0.016(3) 0.002(2)
C17 0.039(4) 0.104(8) 0.084(6) 0.064(6) 0.002(4) -0.019(4)
C18 0.101(7) 0.019(3) 0.059(5) 0.008(3) -0.023(4) -0.011(4)

loop_
_atom_type_symbol
_atom_type_description
_atom_type_scat_dispersion_real
_atom_type_scat_dispersion_imag
_atom_type_scat_source
C C 0.0033 0.0016 'International Tables Vol C Tables 4.2.6.8 and 6.1.1.4'
H H 0.0000 0.0000 'International Tables Vol C Tables 4.2.6.8 and 6.1.1.4'
N N 0.0061 0.0033 'International Tables Vol C Tables 4.2.6.8 and 6.1.1.4'
O O 0.0106 0.0060 'International Tables Vol C Tables 4.2.6.8 and 6.1.1.4'
Co Co 0.3494 0.9721 'International Tables Vol C Tables 4.2.6.8 and 6.1.1.4'
Yb Yb -0.3850 5.5486 'International Tables Vol C Tables 4.2.6.8 and 6.1.1.4'

loop_
_geom_angle_atom_site_label_1
_geom_angle_atom_site_label_2
_geom_angle_atom_site_label_3
_geom_angle
_geom_angle_site_symmetry_1
_geom_angle_site_symmetry_3
_geom_angle_publ_flag
O5 Yb1 O6 140.43(12) . . ?
O5 Yb1 O3 74.62(12) . . ?
O6 Yb1 O3 70.49(11) . . ?
O5 Yb1 O8 74.60(12) . . ?
O6 Yb1 O8 82.12(13) . . ?
O3 Yb1 O8 81.23(12) . . ?
O5 Yb1 O1 136.19(12) . . ?
O6 Yb1 O1 77.49(12) . . ?
O3 Yb1 O1 115.94(12) . . ?
O8 Yb1 O1 146.23(11) . . ?
O5 Yb1 O7 126.61(12) . . ?
O6 Yb1 O7 74.18(12) . . ?
O3 Yb1 O7 138.86(11) . . ?
O8 Yb1 O7 73.61(12) . . ?
O1 Yb1 O7 75.08(11) . . ?
O5 Yb1 O2 74.09(12) . . ?
O6 Yb1 O2 112.54(13) . . ?
O3 Yb1 O2 74.19(12) . . ?
O8 Yb1 O2 144.24(11) . . ?
O1 Yb1 O2 69.29(11) . . ?
O7 Yb1 O2 140.67(11) . . ?
O5 Yb1 N1 73.41(12) . . ?
O6 Yb1 N1 143.74(12) . . ?
O3 Yb1 N1 145.70(11) . . ?
O8 Yb1 N1 101.79(13) . . ?
O1 Yb1 N1 80.39(13) . . ?
O7 Yb1 N1 72.56(12) . . ?
O2 Yb1 N1 85.38(13) . . ?
O5 Yb1 O9 113.59(16) . . ?
O6 Yb1 O9 71.15(17) . . ?
O3 Yb1 O9 70.24(15) . . ?
O8 Yb1 O9 145.88(16) . . ?
O1 Yb1 O9 47.08(15) . . ?
O7 Yb1 O9 116.90(16) . . ?
O2 Yb1 O9 43.13(16) . . ?
N1 Yb1 O9 112.32(16) . . ?
C1 Co1 C2 177.31(18) . . ?
C1 Co1 C6 88.40(18) . . ?
C2 Co1 C6 89.31(19) . . ?
C1 Co1 C5 89.88(18) . . ?
C2 Co1 C5 92.47(19) . . ?
C6 Co1 C5 177.03(19) . . ?
C1 Co1 C3 88.68(19) . . ?
C2 Co1 C3 90.04(19) . . ?
C6 Co1 C3 93.12(18) . . ?
C5 Co1 C3 89.25(18) . . ?
C1 Co1 C4 91.47(18) . . ?
C2 Co1 C4 89.89(19) . . ?
C6 Co1 C4 88.90(18) . . ?
C5 Co1 C4 88.73(18) . . ?
C3 Co1 C4 177.97(18) . . ?
C7 O5 Yb1 150.9(3) . . ?
C8 O6 Yb1 131.8(3) . . ?
C9 O7 Yb1 128.3(3) . . ?
C10 O8 Yb1 130.1(3) . . ?
C1 N1 Yb1 164.2(4) . . ?
C7 N7 C11 121.3(4) . . ?
C7 N7 C12 120.5(4) . . ?
C11 N7 C12 118.2(4) . . ?
C8 N8 C13 120.6(5) . . ?
C8 N8 C14 122.3(5) . . ?
C13 N8 C14 117.0(5) . . ?
C9 N9 C15 121.7(4) . . ?
C9 N9 C16 121.2(4) . . ?
C15 N9 C16 117.0(4) . . ?
C10 N10 C18 121.8(6) . . ?
C10 N10 C17 120.5(7) . . ?
C18 N10 C17 117.7(6) . . ?
N1 C1 Co1 176.1(4) . . ?
N2 C2 Co1 177.2(4) . . ?
N3 C3 Co1 177.5(4) . . ?
N4 C4 Co1 179.0(4) . . ?
N5 C5 Co1 178.8(4) . . ?
N6 C6 Co1 178.2(4) . . ?
O5 C7 N7 123.6(4) . . ?
O6 C8 N8 124.9(5) . . ?
O7 C9 N9 125.2(4) . . ?
O8 C10 N10 125.4(6) . . ?

loop_
_geom_bond_atom_site_label_1
_geom_bond_atom_site_label_2
_geom_bond_distance
_geom_bond_site_symmetry_2
_geom_bond_publ_flag
Yb1 O5 2.311(3) . ?
Yb1 O6 2.312(3) . ?
Yb1 O3 2.316(3) . ?
Yb1 O8 2.324(3) . ?
Yb1 O1 2.325(3) . ?
Yb1 O7 2.344(3) . ?
Yb1 O2 2.345(3) . ?
Yb1 N1 2.384(4) . ?
Yb1 O9 2.967(8) . ?
Co1 C1 1.886(4) . ?
Co1 C2 1.892(5) . ?
Co1 C6 1.894(4) . ?
Co1 C5 1.895(4) . ?
Co1 C3 1.899(4) . ?
Co1 C4 1.905(5) . ?
O5 C7 1.241(5) . ?
O6 C8 1.234(6) . ?
O7 C9 1.243(6) . ?
O8 C10 1.243(6) . ?
N1 C1 1.146(6) . ?
N2 C2 1.158(6) . ?
N3 C3 1.161(6) . ?
N4 C4 1.143(6) . ?
N5 C5 1.146(5) . ?
N6 C6 1.148(5) . ?
N7 C7 1.325(6) . ?
N7 C11 1.446(6) . ?
N7 C12 1.467(6) . ?
N8 C8 1.304(7) . ?
N8 C13 1.447(8) . ?
N8 C14 1.458(7) . ?
N9 C9 1.312(6) . ?
N9 C15 1.455(6) . ?
N9 C16 1.459(7) . ?
N10 C10 1.308(7) . ?
N10 C18 1.432(10) . ?
N10 C17 1.478(9) . ?

loop_
_geom_hbond_atom_site_label_D
_geom_hbond_atom_site_label_H
_geom_hbond_atom_site_label_A
_geom_hbond_distance_DH
_geom_hbond_distance_HA
_geom_hbond_distance_DA
_geom_hbond_angle_DHA
_geom_hbond_site_symmetry_A
O1 H1A N3 0.88 2.14 3.001(5) 166.7 1_545
O1 H1B N5 0.82 1.90 2.721(5) 173.7 2_545
O2 H2A N3 0.80 2.02 2.813(5) 168.5 1_545
O2 H2B N6 0.89 2.00 2.833(5) 154.1 2_645
O3 H3A N6 0.89 2.00 2.839(5) 156.3 2_645
O3 H3B O4 0.88 1.74 2.621(5) 170.5 .
O4 H4A N4 0.82 2.05 2.856(6) 167.6 4_575
O4 H4B N2 0.89 1.93 2.820(6) 177.8 4_585
O9 H9A N3 0.85 1.85 2.658(8) 158.9 1_545

loop_
_geom_torsion_atom_site_label_1
_geom_torsion_atom_site_label_2
_geom_torsion_atom_site_label_3
_geom_torsion_atom_site_label_4
_geom_torsion
_geom_torsion_site_symmetry_1
_geom_torsion_site_symmetry_2
_geom_torsion_site_symmetry_3
_geom_torsion_site_symmetry_4
_geom_torsion_publ_flag
O6 Yb1 O5 C7 7.2(8) . . . . ?
O3 Yb1 O5 C7 35.9(7) . . . . ?
O8 Yb1 O5 C7 -49.0(7) . . . . ?
O1 Yb1 O5 C7 147.6(6) . . . . ?
O7 Yb1 O5 C7 -104.3(7) . . . . ?
O2 Yb1 O5 C7 113.5(7) . . . . ?
N1 Yb1 O5 C7 -156.6(7) . . . . ?
O9 Yb1 O5 C7 95.8(7) . . . . ?
O5 Yb1 O6 C8 -167.1(5) . . . . ?
O3 Yb1 O6 C8 163.4(6) . . . . ?
O8 Yb1 O6 C8 -113.2(5) . . . . ?
O1 Yb1 O6 C8 39.8(5) . . . . ?
O7 Yb1 O6 C8 -38.1(5) . . . . ?
O2 Yb1 O6 C8 100.8(5) . . . . ?
N1 Yb1 O6 C8 -14.0(6) . . . . ?
O9 Yb1 O6 C8 88.4(5) . . . . ?
O5 Yb1 O7 C9 5.1(4) . . . . ?
O6 Yb1 O7 C9 -136.8(4) . . . . ?
O3 Yb1 O7 C9 -105.2(4) . . . . ?
O8 Yb1 O7 C9 -50.6(4) . . . . ?
O1 Yb1 O7 C9 142.2(4) . . . . ?
O2 Yb1 O7 C9 116.7(4) . . . . ?
N1 Yb1 O7 C9 57.8(4) . . . . ?
O9 Yb1 O7 C9 164.5(4) . . . . ?
O5 Yb1 O8 C10 55.1(5) . . . . ?
O6 Yb1 O8 C10 -92.6(5) . . . . ?
O3 Yb1 O8 C10 -21.3(5) . . . . ?
O1 Yb1 O8 C10 -145.7(4) . . . . ?
O7 Yb1 O8 C10 -168.4(5) . . . . ?
O2 Yb1 O8 C10 25.4(6) . . . . ?
N1 Yb1 O8 C10 124.0(5) . . . . ?
O9 Yb1 O8 C10 -54.4(6) . . . . ?
O5 Yb1 N1 C1 82.9(12) . . . . ?
O6 Yb1 N1 C1 -79.7(13) . . . . ?
O3 Yb1 N1 C1 104.8(12) . . . . ?
O8 Yb1 N1 C1 13.1(12) . . . . ?
O1 Yb1 N1 C1 -132.6(12) . . . . ?
O7 Yb1 N1 C1 -55.3(12) . . . . ?
O2 Yb1 N1 C1 157.6(12) . . . . ?
O9 Yb1 N1 C1 -167.9(12) . . . . ?
Yb1 N1 C1 Co1 -45(6) . . . . ?
C2 Co1 C1 N1 -31(8) . . . . ?
C6 Co1 C1 N1 -63(6) . . . . ?
C5 Co1 C1 N1 120(6) . . . . ?
C3 Co1 C1 N1 31(6) . . . . ?
C4 Co1 C1 N1 -151(6) . . . . ?
C1 Co1 C2 N2 -25(12) . . . . ?
C6 Co1 C2 N2 7(9) . . . . ?
C5 Co1 C2 N2 -176(100) . . . . ?
C3 Co1 C2 N2 -86(9) . . . . ?
C4 Co1 C2 N2 96(9) . . . . ?
C1 Co1 C3 N3 89(10) . . . . ?
C2 Co1 C3 N3 -93(10) . . . . ?
C6 Co1 C3 N3 178(100) . . . . ?
C5 Co1 C3 N3 -1(10) . . . . ?
C4 Co1 C3 N3 -5(13) . . . . ?
C1 Co1 C4 N4 -153(29) . . . . ?
C2 Co1 C4 N4 30(29) . . . . ?
C6 Co1 C4 N4 119(29) . . . . ?
C5 Co1 C4 N4 -63(29) . . . . ?
C3 Co1 C4 N4 -58(32) . . . . ?
C1 Co1 C5 N5 36(20) . . . . ?
C2 Co1 C5 N5 -146(20) . . . . ?
C6 Co1 C5 N5 -19(22) . . . . ?
C3 Co1 C5 N5 124(20) . . . . ?
C4 Co1 C5 N5 -56(20) . . . . ?
C1 Co1 C6 N6 -67(13) . . . . ?
C2 Co1 C6 N6 114(13) . . . . ?
C5 Co1 C6 N6 -13(15) . . . . ?
C3 Co1 C6 N6 -156(13) . . . . ?
C4 Co1 C6 N6 24(13) . . . . ?
Yb1 O5 C7 N7 115.4(6) . . . . ?
C11 N7 C7 O5 -0.2(7) . . . . ?
C12 N7 C7 O5 -178.9(5) . . . . ?
Yb1 O6 C8 N8 167.2(5) . . . . ?
C13 N8 C8 O6 -4.4(11) . . . . ?
C14 N8 C8 O6 178.7(7) . . . . ?
Yb1 O7 C9 N9 -174.5(3) . . . . ?
C15 N9 C9 O7 -177.3(5) . . . . ?
C16 N9 C9 O7 5.7(8) . . . . ?
Yb1 O8 C10 N10 -158.2(4) . . . . ?
C18 N10 C10 O8 0.4(9) . . . . ?
C17 N10 C10 O8 178.4(6) . . . . ?
